data_2228885
loop_
_publ_author_name
'Loh, Wan-Sin'
'Fun, Hoong-Kun'
'Ragavan, R. Venkat'
'Vijayakumar, V.'
'Sarveswari, S.'

_publ_section_title
;
 4-Methyl-5-phenyl-1<i>H</i>-pyrazol-3(2<i>H</i>)-one
;
_journal_coeditor_code SJ5074
_journal_issue 1
_journal_name_full 'Acta Crystallographica Section E'
_journal_page_first o151
_journal_page_last o152
_journal_paper_doi 10.1107/S160053681005213X
_journal_volume 67
_journal_year 2011
_chemical_formula_iupac 'C10 H10 N2 O'
_chemical_formula_moiety 'C10 H10 N2 O'
_chemical_formula_sum 'C10 H10 N2 O'
_chemical_formula_weight 174.20
_chemical_name_systematic
;
4-Methyl-5-phenyl-1<i>H</i>-pyrazol-3(2<i>H</i>)-one
;
_space_group_IT_number 15
_symmetry_cell_setting monoclinic
_symmetry_space_group_name_Hall '-C 2yc'
_symmetry_space_group_name_H-M 'C 1 2/c 1'
_atom_sites_solution_hydrogens geom
_atom_sites_solution_primary direct
_atom_sites_solution_secondary difmap
_audit_creation_method SHELXL-97
_cell_angle_alpha 90.00
_cell_angle_beta 118.9610(10)
_cell_angle_gamma 90.00
_cell_formula_units_Z 16
_cell_length_a 25.9337(4)
_cell_length_b 10.81000(10)
_cell_length_c 14.1426(2)
_cell_measurement_reflns_used 9946
_cell_measurement_temperature 100.00(10)
_cell_measurement_theta_max 30.06
_cell_measurement_theta_min 2.37
_cell_volume 3468.99(9)
_computing_cell_refinement 'SAINT (Bruker, 2009)'
_computing_data_collection 'APEX2 (Bruker, 2009)'
_computing_data_reduction 'SAINT (Bruker, 2009)'
_computing_molecular_graphics 'SHELXTL (Sheldrick, 2008)'
_computing_publication_material
;
SHELXTL (Sheldrick, 2008) and PLATON (Spek, 2009)
;
_computing_structure_refinement 'SHELXTL (Sheldrick, 2008)'
_computing_structure_solution 'SHELXTL (Sheldrick, 2008)'
_diffrn_ambient_temperature 100.00(10)
_diffrn_measured_fraction_theta_full 0.999
_diffrn_measured_fraction_theta_max 0.999
_diffrn_measurement_device_type
;
Bruker SMART APEXII CCD area-detector
;
_diffrn_measurement_method '\f and \w'
_diffrn_radiation_monochromator graphite
_diffrn_radiation_source 'fine-focus sealed tube'
_diffrn_radiation_type MoK\a
_diffrn_radiation_wavelength 0.71073
_diffrn_reflns_av_R_equivalents 0.0356
_diffrn_reflns_av_sigmaI/netI 0.0234
_diffrn_reflns_limit_h_max 36
_diffrn_reflns_limit_h_min -36
_diffrn_reflns_limit_k_max 15
_diffrn_reflns_limit_k_min -15
_diffrn_reflns_limit_l_max 18
_diffrn_reflns_limit_l_min -19
_diffrn_reflns_number 36992
_diffrn_reflns_theta_full 30.09
_diffrn_reflns_theta_max 30.09
_diffrn_reflns_theta_min 1.79
_diffrn_standards_number 0
_exptl_absorpt_coefficient_mu 0.089
_exptl_absorpt_correction_T_max 0.9780
_exptl_absorpt_correction_T_min 0.9610
_exptl_absorpt_correction_type multi-scan
_exptl_absorpt_process_details '(<i>SADABS</i>; Bruker, 2009)'
_exptl_crystal_colour colourless
_exptl_crystal_density_diffrn 1.334
_exptl_crystal_density_method 'not measured'
_exptl_crystal_description block
_exptl_crystal_F_000 1472
_exptl_crystal_size_max 0.45
_exptl_crystal_size_mid 0.39
_exptl_crystal_size_min 0.25
_refine_diff_density_max 0.450
_refine_diff_density_min -0.221
_refine_ls_extinction_method none
_refine_ls_goodness_of_fit_ref 1.029
_refine_ls_hydrogen_treatment mixed
_refine_ls_matrix_type full
_refine_ls_number_parameters 253
_refine_ls_number_reflns 5087
_refine_ls_number_restraints 0
_refine_ls_restrained_S_all 1.029
_refine_ls_R_factor_all 0.0517
_refine_ls_R_factor_gt 0.0438
_refine_ls_shift/su_max 0.001
_refine_ls_shift/su_mean 0.000
_refine_ls_structure_factor_coef Fsqd
_refine_ls_weighting_details 'calc w=1/[\s^2^(Fo^2^)+(0.0684P)^2^+2.0500P] where P=(Fo^2^+2Fc^2^)/3'
_refine_ls_weighting_scheme calc
_refine_ls_wR_factor_gt 0.1117
_refine_ls_wR_factor_ref 0.1186
_reflns_number_gt 4389
_reflns_number_total 5087
_reflns_threshold_expression I>2\s(I)
_cod_data_source_file sj5074.cif
_cod_data_source_block I
_cod_original_cell_volume 3468.98(8)
_cod_original_sg_symbol_H-M 'C 2/c'
_cod_database_code 2228885
_cod_database_fobs_code 2228885

loop_
_symmetry_equiv_pos_as_xyz
'x, y, z'
'-x, y, -z+1/2'
'x+1/2, y+1/2, z'
'-x+1/2, y+1/2, -z+1/2'
'-x, -y, -z'
'x, -y, z-1/2'
'-x+1/2, -y+1/2, -z'
'x+1/2, -y+1/2, z-1/2'

loop_
_atom_site_type_symbol
_atom_site_label
_atom_site_fract_x
_atom_site_fract_y
_atom_site_fract_z
_atom_site_U_iso_or_equiv
_atom_site_adp_type
_atom_site_calc_flag
_atom_site_refinement_flags
_atom_site_occupancy
_atom_site_disorder_assembly
_atom_site_disorder_group
O O1A 0.19371(3) 0.15583(7) 0.01430(6) 0.01628(16) Uani d . 1 . .
N N1A 0.33170(4) 0.19356(8) 0.23566(7) 0.01429(17) Uani d . 1 . .
N N2A 0.28884(4) 0.22212(8) 0.13372(7) 0.01378(17) Uani d . 1 . .
C C1A 0.40804(5) 0.05241(11) 0.43463(9) 0.0198(2) Uani d . 1 . .
H H1AA 0.4262 0.0681 0.3931 0.024 Uiso calc R 1 . .
C C2A 0.44188(5) 0.02010(12) 0.54257(10) 0.0249(2) Uani d . 1 . .
H H2AA 0.4826 0.0147 0.5730 0.030 Uiso calc R 1 . .
C C3A 0.41532(5) -0.00418(11) 0.60540(10) 0.0222(2) Uani d . 1 . .
H H3AA 0.4382 -0.0251 0.6779 0.027 Uiso calc R 1 . .
C C4A 0.35439(5) 0.00296(10) 0.55947(9) 0.0209(2) Uani d . 1 . .
H H4AA 0.3364 -0.0139 0.6012 0.025 Uiso calc R 1 . .
C C5A 0.32019(5) 0.03512(10) 0.45141(9) 0.0188(2) Uani d . 1 . .
H H5AA 0.2794 0.0391 0.4211 0.023 Uiso calc R 1 . .
C C6A 0.34665(4) 0.06155(9) 0.38784(8) 0.01417(19) Uani d . 1 . .
C C7A 0.31075(4) 0.10488(9) 0.27595(8) 0.01305(19) Uani d . 1 . .
C C8A 0.25384(4) 0.07360(9) 0.19815(8) 0.01399(19) Uani d . 1 . .
C C9A 0.24055(4) 0.14984(9) 0.10712(8) 0.01324(19) Uani d . 1 . .
C C10A 0.21385(4) -0.02449(10) 0.20107(9) 0.0171(2) Uani d . 1 . .
H H10A 0.2367 -0.0958 0.2385 0.026 Uiso calc R 1 . .
H H10B 0.1855 -0.0472 0.1286 0.026 Uiso calc R 1 . .
H H10C 0.1937 0.0066 0.2380 0.026 Uiso calc R 1 . .
O O1B 0.43937(3) 0.28341(7) 0.28820(6) 0.01641(16) Uani d . 1 . .
N N1B 0.58492(4) 0.29961(8) 0.48713(7) 0.01537(18) Uani d . 1 . .
N N2B 0.54157(4) 0.29083(8) 0.38216(7) 0.01525(18) Uani d . 1 . .
C C1B 0.64581(5) 0.25037(10) 0.72121(9) 0.0177(2) Uani d . 1 . .
H H1BA 0.6549 0.1929 0.6825 0.021 Uiso calc R 1 . .
C C2B 0.68154(5) 0.26106(11) 0.83201(9) 0.0225(2) Uani d . 1 . .
H H2BA 0.7144 0.2102 0.8676 0.027 Uiso calc R 1 . .
C C3B 0.66848(5) 0.34762(12) 0.89026(10) 0.0233(2) Uani d . 1 . .
H H3BA 0.6926 0.3549 0.9645 0.028 Uiso calc R 1 . .
C C4B 0.61925(5) 0.42316(11) 0.83712(9) 0.0208(2) Uani d . 1 . .
H H4BA 0.6107 0.4816 0.8758 0.025 Uiso calc R 1 . .
C C5B 0.58278(5) 0.41160(10) 0.72656(9) 0.0168(2) Uani d . 1 . .
H H5BA 0.5494 0.4610 0.6916 0.020 Uiso calc R 1 . .
C C6B 0.59605(4) 0.32598(9) 0.66741(8) 0.01363(19) Uani d . 1 . .
C C7B 0.55927(4) 0.31664(9) 0.54975(8) 0.01354(19) Uani d . 1 . .
C C8B 0.49830(4) 0.31808(9) 0.48467(8) 0.01383(19) Uani d . 1 . .
C C9B 0.48786(4) 0.29746(9) 0.37751(8) 0.01359(19) Uani d . 1 . .
C C10B 0.45201(4) 0.34052(10) 0.51676(9) 0.0184(2) Uani d . 1 . .
H H10D 0.4627 0.2991 0.5838 0.028 Uiso calc R 1 . .
H H10E 0.4149 0.3091 0.4617 0.028 Uiso calc R 1 . .
H H10F 0.4487 0.4277 0.5254 0.028 Uiso calc R 1 . .
H H1NB 0.6234(7) 0.3100(16) 0.5038(13) 0.034(4) Uiso d . 1 . .
H H1NA 0.3696(7) 0.2271(15) 0.2649(13) 0.030(4) Uiso d . 1 . .
H H2NA 0.2954(8) 0.2691(17) 0.0857(14) 0.042(5) Uiso d . 1 . .
H H2NB 0.5490(7) 0.2858(15) 0.3239(13) 0.032(4) Uiso d . 1 . .

loop_
_atom_site_aniso_label
_atom_site_aniso_U_11
_atom_site_aniso_U_22
_atom_site_aniso_U_33
_atom_site_aniso_U_12
_atom_site_aniso_U_13
_atom_site_aniso_U_23
O1A 0.0111(3) 0.0236(4) 0.0122(4) -0.0017(3) 0.0041(3) 0.0009(3)
N1A 0.0108(4) 0.0179(4) 0.0116(4) -0.0012(3) 0.0034(3) 0.0017(3)
N2A 0.0099(4) 0.0182(4) 0.0109(4) -0.0012(3) 0.0031(3) 0.0018(3)
C1A 0.0151(5) 0.0252(5) 0.0193(6) 0.0041(4) 0.0084(4) 0.0052(4)
C2A 0.0156(5) 0.0334(6) 0.0210(6) 0.0065(4) 0.0051(4) 0.0075(5)
C3A 0.0239(5) 0.0223(5) 0.0155(5) 0.0037(4) 0.0057(4) 0.0052(4)
C4A 0.0249(5) 0.0220(5) 0.0180(5) 0.0000(4) 0.0122(5) 0.0030(4)
C5A 0.0163(5) 0.0224(5) 0.0179(5) -0.0006(4) 0.0083(4) 0.0020(4)
C6A 0.0138(4) 0.0135(4) 0.0135(5) 0.0002(3) 0.0053(4) 0.0003(3)
C7A 0.0117(4) 0.0148(4) 0.0128(5) 0.0005(3) 0.0061(4) 0.0005(3)
C8A 0.0121(4) 0.0157(4) 0.0143(5) -0.0006(3) 0.0065(4) -0.0001(3)
C9A 0.0102(4) 0.0165(4) 0.0128(5) -0.0005(3) 0.0054(4) -0.0010(3)
C10A 0.0145(4) 0.0183(5) 0.0176(5) -0.0039(3) 0.0071(4) 0.0001(4)
O1B 0.0108(3) 0.0237(4) 0.0127(4) -0.0020(3) 0.0041(3) -0.0001(3)
N1B 0.0097(4) 0.0232(4) 0.0108(4) -0.0011(3) 0.0030(3) -0.0021(3)
N2B 0.0110(4) 0.0226(4) 0.0110(4) -0.0009(3) 0.0044(3) -0.0014(3)
C1B 0.0163(4) 0.0181(5) 0.0158(5) 0.0025(4) 0.0056(4) 0.0000(4)
C2B 0.0198(5) 0.0258(5) 0.0163(6) 0.0041(4) 0.0042(4) 0.0042(4)
C3B 0.0227(5) 0.0324(6) 0.0121(5) -0.0028(4) 0.0062(4) -0.0006(4)
C4B 0.0222(5) 0.0254(5) 0.0177(5) -0.0039(4) 0.0119(4) -0.0056(4)
C5B 0.0151(4) 0.0192(5) 0.0160(5) 0.0003(3) 0.0073(4) -0.0017(4)
C6B 0.0121(4) 0.0155(4) 0.0118(5) -0.0014(3) 0.0046(4) -0.0004(3)
C7B 0.0127(4) 0.0142(4) 0.0130(5) 0.0005(3) 0.0056(4) -0.0004(3)
C8B 0.0123(4) 0.0157(4) 0.0131(5) 0.0001(3) 0.0058(4) 0.0002(3)
C9B 0.0116(4) 0.0141(4) 0.0146(5) -0.0004(3) 0.0060(4) 0.0006(3)
C10B 0.0141(4) 0.0243(5) 0.0182(5) -0.0004(4) 0.0089(4) -0.0020(4)

loop_
_atom_type_symbol
_atom_type_description
_atom_type_scat_dispersion_real
_atom_type_scat_dispersion_imag
_atom_type_scat_source
C C 0.0033 0.0016 'International Tables Vol C Tables 4.2.6.8 and 6.1.1.4'
H H 0.0000 0.0000 'International Tables Vol C Tables 4.2.6.8 and 6.1.1.4'
N N 0.0061 0.0033 'International Tables Vol C Tables 4.2.6.8 and 6.1.1.4'
O O 0.0106 0.0060 'International Tables Vol C Tables 4.2.6.8 and 6.1.1.4'

loop_
_geom_angle_atom_site_label_1
_geom_angle_atom_site_label_2
_geom_angle_atom_site_label_3
_geom_angle_site_symmetry_1
_geom_angle_site_symmetry_3
_geom_angle
_geom_angle_publ_flag
C7A N1A N2A . . 108.49(8) ?
C7A N1A H1NA . . 129.6(10) ?
N2A N1A H1NA . . 121.6(10) ?
N1A N2A C9A . . 109.34(8) ?
N1A N2A H2NA . . 123.7(11) ?
C9A N2A H2NA . . 125.5(11) ?
C2A C1A C6A . . 120.42(10) ?
C2A C1A H1AA . . 119.8 ?
C6A C1A H1AA . . 119.8 ?
C1A C2A C3A . . 120.42(10) ?
C1A C2A H2AA . . 119.8 ?
C3A C2A H2AA . . 119.8 ?
C2A C3A C4A . . 119.66(11) ?
C2A C3A H3AA . . 120.2 ?
C4A C3A H3AA . . 120.2 ?
C5A C4A C3A . . 120.25(10) ?
C5A C4A H4AA . . 119.9 ?
C3A C4A H4AA . . 119.9 ?
C4A C5A C6A . . 120.49(10) ?
C4A C5A H5AA . . 119.8 ?
C6A C5A H5AA . . 119.8 ?
C5A C6A C1A . . 118.74(10) ?
C5A C6A C7A . . 120.29(9) ?
C1A C6A C7A . . 120.89(9) ?
N1A C7A C8A . . 109.11(9) ?
N1A C7A C6A . . 120.23(9) ?
C8A C7A C6A . . 130.60(9) ?
C7A C8A C9A . . 105.93(8) ?
C7A C8A C10A . . 129.40(9) ?
C9A C8A C10A . . 124.56(9) ?
O1A C9A N2A . . 122.59(9) ?
O1A C9A C8A . . 130.31(9) ?
N2A C9A C8A . . 107.10(9) ?
C8A C10A H10A . . 109.5 ?
C8A C10A H10B . . 109.5 ?
H10A C10A H10B . . 109.5 ?
C8A C10A H10C . . 109.5 ?
H10A C10A H10C . . 109.5 ?
H10B C10A H10C . . 109.5 ?
C7B N1B N2B . . 108.33(8) ?
C7B N1B H1NB . . 129.5(11) ?
N2B N1B H1NB . . 120.7(11) ?
N1B N2B C9B . . 109.45(9) ?
N1B N2B H2NB . . 123.4(10) ?
C9B N2B H2NB . . 127.0(10) ?
C2B C1B C6B . . 120.09(10) ?
C2B C1B H1BA . . 120.0 ?
C6B C1B H1BA . . 120.0 ?
C1B C2B C3B . . 120.25(10) ?
C1B C2B H2BA . . 119.9 ?
C3B C2B H2BA . . 119.9 ?
C4B C3B C2B . . 119.85(11) ?
C4B C3B H3BA . . 120.1 ?
C2B C3B H3BA . . 120.1 ?
C5B C4B C3B . . 120.20(10) ?
C5B C4B H4BA . . 119.9 ?
C3B C4B H4BA . . 119.9 ?
C4B C5B C6B . . 120.22(10) ?
C4B C5B H5BA . . 119.9 ?
C6B C5B H5BA . . 119.9 ?
C5B C6B C1B . . 119.37(10) ?
C5B C6B C7B . . 120.73(9) ?
C1B C6B C7B . . 119.89(9) ?
N1B C7B C8B . . 109.25(9) ?
N1B C7B C6B . . 119.73(9) ?
C8B C7B C6B . . 130.99(9) ?
C7B C8B C9B . . 105.79(8) ?
C7B C8B C10B . . 128.55(10) ?
C9B C8B C10B . . 125.63(9) ?
O1B C9B N2B . . 121.99(9) ?
O1B C9B C8B . . 130.90(9) ?
N2B C9B C8B . . 107.09(9) ?
C8B C10B H10D . . 109.5 ?
C8B C10B H10E . . 109.5 ?
H10D C10B H10E . . 109.5 ?
C8B C10B H10F . . 109.5 ?
H10D C10B H10F . . 109.5 ?
H10E C10B H10F . . 109.5 ?

loop_
_geom_bond_atom_site_label_1
_geom_bond_atom_site_label_2
_geom_bond_site_symmetry_2
_geom_bond_distance
_geom_bond_publ_flag
O1A C9A . 1.2878(12) ?
N1A C7A . 1.3560(13) ?
N1A N2A . 1.3628(12) ?
N1A H1NA . 0.935(16) ?
N2A C9A . 1.3655(12) ?
N2A H2NA . 0.928(19) ?
C1A C2A . 1.3875(16) ?
C1A C6A . 1.4006(14) ?
C1A H1AA . 0.9300 ?
C2A C3A . 1.3878(17) ?
C2A H2AA . 0.9300 ?
C3A C4A . 1.3896(16) ?
C3A H3AA . 0.9300 ?
C4A C5A . 1.3893(16) ?
C4A H4AA . 0.9300 ?
C5A C6A . 1.3994(14) ?
C5A H5AA . 0.9300 ?
C6A C7A . 1.4708(14) ?
C7A C8A . 1.3895(13) ?
C8A C9A . 1.4233(14) ?
C8A C10A . 1.4978(13) ?
C10A H10A . 0.9600 ?
C10A H10B . 0.9600 ?
C10A H10C . 0.9600 ?
O1B C9B . 1.2890(12) ?
N1B C7B . 1.3533(13) ?
N1B N2B . 1.3640(12) ?
N1B H1NB . 0.913(17) ?
N2B C9B . 1.3641(12) ?
N2B H2NB . 0.933(17) ?
C1B C2B . 1.3861(16) ?
C1B C6B . 1.4004(14) ?
C1B H1BA . 0.9300 ?
C2B C3B . 1.3926(17) ?
C2B H2BA . 0.9300 ?
C3B C4B . 1.3901(17) ?
C3B H3BA . 0.9300 ?
C4B C5B . 1.3866(16) ?
C4B H4BA . 0.9300 ?
C5B C6B . 1.3979(14) ?
C5B H5BA . 0.9300 ?
C6B C7B . 1.4668(14) ?
C7B C8B . 1.3920(13) ?
C8B C9B . 1.4221(14) ?
C8B C10B . 1.4946(14) ?
C10B H10D . 0.9600 ?
C10B H10E . 0.9600 ?
C10B H10F . 0.9600 ?

loop_
_geom_hbond_atom_site_label_D
_geom_hbond_atom_site_label_H
_geom_hbond_atom_site_label_A
_geom_hbond_site_symmetry_A
_geom_hbond_distance_DH
_geom_hbond_distance_HA
_geom_hbond_distance_DA
_geom_hbond_angle_DHA
_geom_hbond_publ_flag
N1B H1NB O1A 8_556 0.913(17) 1.796(17) 2.7001(11) 170.0(16) yes
N1A H1NA O1B . 0.935(19) 1.78(2) 2.6987(14) 165.9(16) yes
N2A H2NA O1A 7_555 0.93(2) 1.768(19) 2.6917(12) 173.9(17) yes
N2B H2NB O1B 2_655 0.934(18) 1.752(18) 2.6850(13) 177.0(16) yes

loop_
_geom_torsion_atom_site_label_1
_geom_torsion_atom_site_label_2
_geom_torsion_atom_site_label_3
_geom_torsion_atom_site_label_4
_geom_torsion_site_symmetry_1
_geom_torsion_site_symmetry_2
_geom_torsion_site_symmetry_3
_geom_torsion_site_symmetry_4
_geom_torsion
_geom_torsion_publ_flag
C7A N1A N2A C9A . . . . -1.33(11) ?
C6A C1A C2A C3A . . . . 0.33(18) ?
C1A C2A C3A C4A . . . . 0.55(19) ?
C2A C3A C4A C5A . . . . -0.48(18) ?
C3A C4A C5A C6A . . . . -0.47(17) ?
C4A C5A C6A C1A . . . . 1.33(16) ?
C4A C5A C6A C7A . . . . -175.25(10) ?
C2A C1A C6A C5A . . . . -1.26(16) ?
C2A C1A C6A C7A . . . . 175.29(10) ?
N2A N1A C7A C8A . . . . 1.22(11) ?
N2A N1A C7A C6A . . . . -176.28(8) ?
C5A C6A C7A N1A . . . . 141.18(10) ?
C1A C6A C7A N1A . . . . -35.32(14) ?
C5A C6A C7A C8A . . . . -35.71(16) ?
C1A C6A C7A C8A . . . . 147.80(11) ?
N1A C7A C8A C9A . . . . -0.64(11) ?
C6A C7A C8A C9A . . . . 176.51(10) ?
N1A C7A C8A C10A . . . . 175.59(10) ?
C6A C7A C8A C10A . . . . -7.25(18) ?
N1A N2A C9A O1A . . . . -178.72(9) ?
N1A N2A C9A C8A . . . . 0.91(11) ?
C7A C8A C9A O1A . . . . 179.42(10) ?
C10A C8A C9A O1A . . . . 2.96(17) ?
C7A C8A C9A N2A . . . . -0.17(11) ?
C10A C8A C9A N2A . . . . -176.63(9) ?
C7B N1B N2B C9B . . . . -2.31(11) ?
C6B C1B C2B C3B . . . . -0.54(17) ?
C1B C2B C3B C4B . . . . 0.32(18) ?
C2B C3B C4B C5B . . . . 0.73(17) ?
C3B C4B C5B C6B . . . . -1.54(16) ?
C4B C5B C6B C1B . . . . 1.30(15) ?
C4B C5B C6B C7B . . . . -177.31(9) ?
C2B C1B C6B C5B . . . . -0.27(15) ?
C2B C1B C6B C7B . . . . 178.36(10) ?
N2B N1B C7B C8B . . . . 0.43(11) ?
N2B N1B C7B C6B . . . . 178.45(8) ?
C5B C6B C7B N1B . . . . 139.78(10) ?
C1B C6B C7B N1B . . . . -38.83(14) ?
C5B C6B C7B C8B . . . . -42.70(16) ?
C1B C6B C7B C8B . . . . 138.69(11) ?
N1B C7B C8B C9B . . . . 1.50(11) ?
C6B C7B C8B C9B . . . . -176.23(10) ?
N1B C7B C8B C10B . . . . -176.60(10) ?
C6B C7B C8B C10B . . . . 5.67(18) ?
N1B N2B C9B O1B . . . . -175.40(9) ?
N1B N2B C9B C8B . . . . 3.21(11) ?
C7B C8B C9B O1B . . . . 175.58(10) ?
C10B C8B C9B O1B . . . . -6.24(17) ?
C7B C8B C9B N2B . . . . -2.85(11) ?
C10B C8B C9B N2B . . . . 175.32(10) ?
